data_9001967
loop_
_publ_author_name
'Medrano, M. D.'
'Evans, H. T.'
'Wenk, H. R.'
'Piper, D. Z.'

_publ_section_title
;
 Phosphovanadylite: A new vanadium phosphate mineral with a zeolite-type
 structure
;
_journal_name_full 'American Mineralogist'
_journal_page_first 889
_journal_page_last 895
_journal_volume 83
_journal_year 1998
_chemical_compound_source 'Monsanto's Enoch Valley mine, Soda Springs, Idaho, USA'
_chemical_formula_sum 'Al0.78 Ba0.94 O36.94 P3 V5.22'
_chemical_name_mineral Phosphovanadylite
_space_group_IT_number 217
_symmetry_space_group_name_Hall 'I -4 2 3'
_symmetry_space_group_name_H-M 'I -4 3 m'
_cell_angle_alpha 90
_cell_angle_beta 90
_cell_angle_gamma 90
_cell_length_a 15.470
_cell_length_b 15.470
_cell_length_c 15.470
_cell_formula_units_Z 4
_cell_volume 3702.294
_database_code_amcsd 0002028
_exptl_crystal_density_diffrn 1.973
_cod_original_cell_volume 3702.295
_cod_original_formula_sum '(V5.22 Al.78) P3 O36.94 Ba.94'
_cod_database_code 9001967

loop_
_space_group_symop_operation_xyz
x,y,z
1/2+x,1/2+y,1/2+z
-z,x,-y
1/2-z,1/2+x,1/2-y
-y,z,-x
1/2-y,1/2+z,1/2-x
-x,y,-z
1/2-x,1/2+y,1/2-z
x,-z,-y
1/2+x,1/2-z,1/2-y
z,-y,-x
1/2+z,1/2-y,1/2-x
y,-x,-z
1/2+y,1/2-x,1/2-z
x,z,y
1/2+x,1/2+z,1/2+y
z,y,x
1/2+z,1/2+y,1/2+x
y,x,z
1/2+y,1/2+x,1/2+z
-z,-x,y
1/2-z,1/2-x,1/2+y
-y,-z,x
1/2-y,1/2-z,1/2+x
-x,-y,z
1/2-x,1/2-y,1/2+z
z,-x,-y
1/2+z,1/2-x,1/2-y
y,-z,-x
1/2+y,1/2-z,1/2-x
x,-y,-z
1/2+x,1/2-y,1/2-z
-x,z,-y
1/2-x,1/2+z,1/2-y
-z,y,-x
1/2-z,1/2+y,1/2-x
-y,x,-z
1/2-y,1/2+x,1/2-z
-x,-z,y
1/2-x,1/2-z,1/2+y
-z,-y,x
1/2-z,1/2-y,1/2+x
-y,-x,z
1/2-y,1/2-x,1/2+z
z,x,y
1/2+z,1/2+x,1/2+y
y,z,x
1/2+y,1/2+z,1/2+x

loop_
_atom_site_label
_atom_site_fract_x
_atom_site_fract_y
_atom_site_fract_z
_atom_site_occupancy
_atom_site_U_iso_or_equiv
V 0.42940 0.42940 0.08280 0.87000 0.01700
Al 0.42940 0.42940 0.08280 0.13000 0.01700
P 0.25000 0.50000 0.00000 1.00000 0.02000
O1 0.43500 0.30700 0.05000 1.00000 0.02600
O2 0.42000 0.42000 0.18400 1.00000 0.02900
O3 0.55800 -0.55800 0.06600 1.00000 0.01700
O4 0.25700 0.25700 -0.02800 0.85000 0.09000
Ba4 0.25700 0.25700 -0.02800 0.13000 0.09000
O5 0.34000 0.34000 0.34000 0.92000 0.10200
Ba5 0.34000 0.34000 0.34000 0.08000 0.10200
O6 0.14800 0.14800 0.31400 1.00000 0.16800

loop_
_cod_related_entry_id
_cod_related_entry_database
_cod_related_entry_code
1 AMCSD 0002028
